data_4029416
loop_
_publ_author_name
'Hong, Fong-Jiao'
'Low, Yun-Yee'
'Chong, Kam-Weng'
'Thomas, Noel F.'
'Kam, Toh-Seok'

_publ_section_title
;
 Biomimetic oxidative dimerization of anodically generated stilbene
 radical cations: effect of aromatic substitution on product distribution
 and reaction pathways.
;
_journal_issue 10
_journal_name_full 'The Journal of organic chemistry'
_journal_page_first 4528
_journal_page_last 4543
_journal_paper_doi 10.1021/jo500559r
_journal_volume 79
_journal_year 2014
_chemical_formula_moiety 'C34 H34 O6'
_chemical_formula_sum 'C34 H34 O6'
_chemical_formula_weight 538.61
_chemical_melting_point 182.0(10)
_chemical_name_systematic
; 
 ? 
;
_space_group_IT_number 14
_symmetry_cell_setting monoclinic
_symmetry_space_group_name_Hall '-P 2ybc'
_symmetry_space_group_name_H-M 'P 1 21/c 1'
_atom_sites_solution_hydrogens geom
_atom_sites_solution_primary direct
_atom_sites_solution_secondary difmap
_audit_creation_method SHELXL-97
_cell_angle_alpha 90.00
_cell_angle_beta 94.250(5)
_cell_angle_gamma 90.00
_cell_formula_units_Z 8
_cell_length_a 11.834(3)
_cell_length_b 21.682(6)
_cell_length_c 21.523(6)
_cell_measurement_reflns_used 630
_cell_measurement_temperature 100(2)
_cell_measurement_theta_max 19.75
_cell_measurement_theta_min 2.24
_cell_volume 5507(3)
_computing_cell_refinement 'SAINT (Bruker, 2007)'
_computing_data_collection 'APEX2 (Bruker, 2007)'
_computing_data_reduction 'SAINT (Bruker, 2007)'
_computing_molecular_graphics 'X-SEED (Barbour, 2001)'
_computing_publication_material
;  
SHELXL-97 (Sheldrick, 2008), enCIFer (Allen et al., 2004),
;
_computing_structure_refinement
;  
SHELXL97 (Sheldrick, 2008), Olex2 (Dolomanov & Puschmann, 2009)
;
_computing_structure_solution 'SHELXS97 (Sheldrick, 2008)'
_diffrn_ambient_temperature 100(2)
_diffrn_measured_fraction_theta_full 0.996
_diffrn_measured_fraction_theta_max 0.996
_diffrn_measurement_device_type 'Bruker SMART APEX CCD'
_diffrn_measurement_method '\w scans'
_diffrn_radiation_monochromator graphite
_diffrn_radiation_source 'fine-focus sealed tube'
_diffrn_radiation_type MoK\a
_diffrn_radiation_wavelength 0.71073
_diffrn_reflns_av_R_equivalents 0.2586
_diffrn_reflns_av_sigmaI/netI 0.4883
_diffrn_reflns_limit_h_max 10
_diffrn_reflns_limit_h_min -14
_diffrn_reflns_limit_k_max 25
_diffrn_reflns_limit_k_min -25
_diffrn_reflns_limit_l_max 25
_diffrn_reflns_limit_l_min -25
_diffrn_reflns_number 25812
_diffrn_reflns_theta_full 25.00
_diffrn_reflns_theta_max 25.00
_diffrn_reflns_theta_min 1.33
_exptl_absorpt_coefficient_mu 0.088
_exptl_absorpt_correction_T_max 0.9991
_exptl_absorpt_correction_T_min 0.9392
_exptl_absorpt_correction_type multi-scan
_exptl_absorpt_process_details 'SADABS (Bruker, 2006)'
_exptl_crystal_colour colorless
_exptl_crystal_density_diffrn 1.299
_exptl_crystal_density_method 'not measured'
_exptl_crystal_description plates
_exptl_crystal_F_000 2288
_exptl_crystal_size_max 0.72
_exptl_crystal_size_mid 0.30
_exptl_crystal_size_min 0.01
_refine_diff_density_max 0.258
_refine_diff_density_min -0.248
_refine_diff_density_rms 0.057
_refine_ls_extinction_method none
_refine_ls_goodness_of_fit_ref 0.654
_refine_ls_hydrogen_treatment constr
_refine_ls_matrix_type full
_refine_ls_number_parameters 733
_refine_ls_number_reflns 9669
_refine_ls_number_restraints 0
_refine_ls_restrained_S_all 0.654
_refine_ls_R_factor_all 0.2701
_refine_ls_R_factor_gt 0.0551
_refine_ls_shift/su_max <0.001
_refine_ls_shift/su_mean <0.001
_refine_ls_structure_factor_coef Fsqd
_refine_ls_weighting_details 'calc w=1/[\s^2^(Fo^2^)+(0.0000P)^2^+0.0000P] where P=(Fo^2^+2Fc^2^)/3'
_refine_ls_weighting_scheme calc
_refine_ls_wR_factor_gt 0.0728
_refine_ls_wR_factor_ref 0.1163
_reflns_number_gt 2389
_reflns_number_total 9669
_reflns_threshold_expression I>2\s(I)
_cod_data_source_file jo500559r_si_029.cif
_cod_data_source_block hfj_1776_0m
_cod_depositor_comments
;
The following automatic conversions were performed:

'_chemical_melting_point' value '181-183' was changed to '182.0(10)'
- the average value was taken and precision was
estimated.

'_symmetry_cell_setting' value 'Monoclinic' changed to
'monoclinic' according to
/usr/data/users/saulius/crontab/automatic-downloads/rss-feeds/ACS/lib/dictionaries/cif_core.dic
dictionary named 'cif_core.dic' version 2.4.2 from 2011-04-26.

Automatic conversion script
Id: cif_fix_values 2281 2013-09-26 08:29:07Z andrius 

 Adding full bibliography for 4029384--4029417.cif.
;
_cod_original_sg_symbol_H-M 'P 21/c'
_cod_database_code 4029416

loop_
_symmetry_equiv_pos_as_xyz
'x, y, z'
'-x, y+1/2, -z+1/2'
'-x, -y, -z'
'x, -y-1/2, z-1/2'

loop_
_atom_site_label
_atom_site_type_symbol
_atom_site_fract_x
_atom_site_fract_y
_atom_site_fract_z
_atom_site_U_iso_or_equiv
_atom_site_adp_type
_atom_site_occupancy
_atom_site_symmetry_multiplicity
_atom_site_calc_flag
_atom_site_refinement_flags
C1A C 0.1892(5) 0.6396(3) 0.1344(3) 0.0179(16) Uani 1 1 d .
C2A C 0.2123(5) 0.6896(2) 0.1740(3) 0.0153(15) Uani 1 1 d .
H2A H 0.1561 0.7202 0.1791 0.018 Uiso 1 1 calc R
C3A C 0.3159(5) 0.6942(3) 0.2054(3) 0.0215(17) Uani 1 1 d .
C4A C 0.4007(5) 0.6484(3) 0.1974(3) 0.0231(17) Uani 1 1 d .
C5A C 0.3749(5) 0.5988(3) 0.1577(3) 0.0200(16) Uani 1 1 d .
H5A H 0.4300 0.5679 0.1518 0.024 Uiso 1 1 calc R
C6A C 0.2683(5) 0.5949(2) 0.1269(3) 0.0126(15) Uani 1 1 d .
C7A C 0.0791(5) 0.6268(3) 0.0976(3) 0.0186(16) Uani 1 1 d .
H7A H 0.0656 0.6575 0.0632 0.022 Uiso 1 1 calc R
C8A C -0.0267(5) 0.6235(2) 0.1386(3) 0.0180(16) Uani 1 1 d .
H8A H -0.0054 0.6411 0.1808 0.022 Uiso 1 1 calc R
C9A C -0.1318(5) 0.6558(3) 0.1102(3) 0.0194(16) Uani 1 1 d .
C10A C -0.1678(5) 0.6493(3) 0.0484(3) 0.0327(18) Uani 1 1 d .
H10A H -0.1256 0.6240 0.0226 0.039 Uiso 1 1 calc R
C11A C -0.2644(5) 0.6790(3) 0.0229(3) 0.038(2) Uani 1 1 d .
H11A H -0.2869 0.6752 -0.0202 0.046 Uiso 1 1 calc R
C12A C -0.3264(6) 0.7137(3) 0.0606(3) 0.0273(18) Uani 1 1 d .
C13A C -0.2919(5) 0.7209(3) 0.1224(3) 0.0344(19) Uani 1 1 d .
H13A H -0.3349 0.7458 0.1482 0.041 Uiso 1 1 calc R
C14A C -0.1938(5) 0.6916(3) 0.1476(3) 0.0265(18) Uani 1 1 d .
H14A H -0.1702 0.6964 0.1905 0.032 Uiso 1 1 calc R
C15A C 0.2640(5) 0.7862(2) 0.2569(3) 0.0299(18) Uani 1 1 d .
H15G H 0.2408 0.8067 0.2174 0.045 Uiso 1 1 calc R
H15H H 0.2948 0.8168 0.2871 0.045 Uiso 1 1 calc R
H15I H 0.1982 0.7660 0.2731 0.045 Uiso 1 1 calc R
C16A C 0.5814(4) 0.6083(3) 0.2300(3) 0.0301(18) Uani 1 1 d .
H16G H 0.5466 0.5701 0.2435 0.045 Uiso 1 1 calc R
H16H H 0.6480 0.6179 0.2581 0.045 Uiso 1 1 calc R
H16I H 0.6046 0.6032 0.1875 0.045 Uiso 1 1 calc R
C17A C -0.5171(6) 0.7117(3) 0.0300(4) 0.083(3) Uani 1 1 d .
H17J H -0.5099 0.6807 -0.0026 0.125 Uiso 1 1 calc R
H17K H -0.5815 0.7387 0.0183 0.125 Uiso 1 1 calc R
H17L H -0.5293 0.6911 0.0695 0.125 Uiso 1 1 calc R
C1B C 0.0203(5) 0.5202(3) 0.1069(3) 0.0172(15) Uani 1 1 d .
C2B C 0.0120(5) 0.4557(3) 0.1049(3) 0.0201(16) Uani 1 1 d .
H2B H 0.0563 0.4320 0.0785 0.024 Uiso 1 1 calc R
C3B C -0.0618(5) 0.4278(3) 0.1422(3) 0.0172(16) Uani 1 1 d .
C4B C -0.1262(5) 0.4620(3) 0.1821(3) 0.0198(16) Uani 1 1 d .
C5B C -0.1191(5) 0.5260(3) 0.1837(3) 0.0206(16) Uani 1 1 d .
H5B H -0.1629 0.5498 0.2101 0.025 Uiso 1 1 calc R
C6B C -0.0432(5) 0.5540(3) 0.1440(3) 0.0174(16) Uani 1 1 d .
C7B C 0.0964(5) 0.5598(2) 0.0702(3) 0.0159(15) Uani 1 1 d .
H7B H 0.0725 0.5584 0.0247 0.019 Uiso 1 1 calc R
C8B C 0.2244(5) 0.5443(2) 0.0823(2) 0.0162(15) Uani 1 1 d .
H8B H 0.2324 0.5036 0.1040 0.019 Uiso 1 1 calc R
C9B C 0.2860(5) 0.5418(3) 0.0233(3) 0.0175(16) Uani 1 1 d .
C10B C 0.3268(5) 0.4866(3) 0.0030(3) 0.040(2) Uani 1 1 d .
H10B H 0.3168 0.4506 0.0271 0.048 Uiso 1 1 calc R
C11B C 0.3828(6) 0.4815(3) -0.0521(3) 0.044(2) Uani 1 1 d .
H11B H 0.4116 0.4428 -0.0644 0.052 Uiso 1 1 calc R
C12B C 0.3955(5) 0.5333(3) -0.0882(3) 0.0282(18) Uani 1 1 d .
C13B C 0.3528(5) 0.5895(3) -0.0690(3) 0.0301(18) Uani 1 1 d .
H13B H 0.3606 0.6258 -0.0931 0.036 Uiso 1 1 calc R
C14B C 0.2982(5) 0.5916(3) -0.0137(3) 0.0270(18) Uani 1 1 d .
H14B H 0.2680 0.6299 -0.0014 0.032 Uiso 1 1 calc R
C15B C 0.0101(5) 0.3273(2) 0.1185(3) 0.0258(17) Uani 1 1 d .
H15J H 0.0025 0.3310 0.0730 0.039 Uiso 1 1 calc R
H15K H 0.0012 0.2840 0.1303 0.039 Uiso 1 1 calc R
H15L H 0.0851 0.3420 0.1342 0.039 Uiso 1 1 calc R
C16B C -0.2483(5) 0.4614(3) 0.2662(3) 0.037(2) Uani 1 1 d .
H16J H -0.1900 0.4802 0.2949 0.055 Uiso 1 1 calc R
H16K H -0.2939 0.4329 0.2893 0.055 Uiso 1 1 calc R
H16L H -0.2973 0.4938 0.2472 0.055 Uiso 1 1 calc R
C17B C 0.4950(5) 0.5788(3) -0.1693(3) 0.044(2) Uani 1 1 d .
H17G H 0.4310 0.6041 -0.1857 0.066 Uiso 1 1 calc R
H17H H 0.5404 0.5665 -0.2035 0.066 Uiso 1 1 calc R
H17I H 0.5422 0.6027 -0.1386 0.066 Uiso 1 1 calc R
C1C C 0.4808(5) 0.4755(3) 0.5968(3) 0.0169(15) Uani 1 1 d .
C2C C 0.4731(5) 0.5372(3) 0.6094(3) 0.0210(16) Uani 1 1 d .
H2C H 0.4161 0.5614 0.5877 0.025 Uiso 1 1 calc R
C3C C 0.5472(5) 0.5642(3) 0.6532(3) 0.0192(16) Uani 1 1 d .
C4C C 0.6329(5) 0.5275(3) 0.6852(3) 0.0184(16) Uani 1 1 d .
C5C C 0.6377(5) 0.4661(3) 0.6732(2) 0.0179(15) Uani 1 1 d .
H5C H 0.6937 0.4413 0.6950 0.022 Uiso 1 1 calc R
C6C C 0.5618(5) 0.4394(3) 0.6293(3) 0.0187(16) Uani 1 1 d .
C7C C 0.4100(5) 0.4371(2) 0.5478(3) 0.0167(16) Uani 1 1 d .
H7C H 0.4345 0.4452 0.5051 0.020 Uiso 1 1 calc R
C8C C 0.2802(5) 0.4437(3) 0.5489(3) 0.0196(16) Uani 1 1 d .
H8C H 0.2615 0.4848 0.5665 0.024 Uiso 1 1 calc R
C9C C 0.2150(5) 0.4350(3) 0.4864(3) 0.0207(16) Uani 1 1 d .
C10C C 0.2415(5) 0.3871(3) 0.4462(3) 0.0215(16) Uani 1 1 d .
H10C H 0.3054 0.3618 0.4573 0.026 Uiso 1 1 calc R
C11C C 0.1782(5) 0.3755(3) 0.3914(3) 0.0239(17) Uani 1 1 d .
H11C H 0.1987 0.3432 0.3646 0.029 Uiso 1 1 calc R
C12C C 0.0821(5) 0.4124(3) 0.3757(3) 0.0270(18) Uani 1 1 d .
C13C C 0.0574(5) 0.4601(3) 0.4134(3) 0.0311(19) Uani 1 1 d .
H13C H -0.0064 0.4854 0.4023 0.037 Uiso 1 1 calc R
C14C C 0.1230(5) 0.4723(3) 0.4677(3) 0.0246(17) Uani 1 1 d .
H14C H 0.1052 0.5067 0.4926 0.030 Uiso 1 1 calc R
C15C C 0.4611(5) 0.6631(3) 0.6403(3) 0.039(2) Uani 1 1 d .
H15D H 0.4734 0.6656 0.5959 0.058 Uiso 1 1 calc R
H15E H 0.4654 0.7045 0.6585 0.058 Uiso 1 1 calc R
H15F H 0.3861 0.6455 0.6455 0.058 Uiso 1 1 calc R
C16C C 0.7970(5) 0.5238(3) 0.7559(3) 0.0321(19) Uani 1 1 d .
H16D H 0.7678 0.4884 0.7779 0.048 Uiso 1 1 calc R
H16E H 0.8426 0.5498 0.7854 0.048 Uiso 1 1 calc R
H16F H 0.8443 0.5092 0.7233 0.048 Uiso 1 1 calc R
C17C C 0.0260(5) 0.3469(3) 0.2879(3) 0.037(2) Uani 1 1 d .
H17A H 0.0981 0.3506 0.2686 0.055 Uiso 1 1 calc R
H17B H -0.0360 0.3431 0.2554 0.055 Uiso 1 1 calc R
H17C H 0.0278 0.3102 0.3146 0.055 Uiso 1 1 calc R
C1D C 0.3385(5) 0.3515(3) 0.6022(2) 0.0141(15) Uani 1 1 d .
C2D C 0.3291(5) 0.2994(2) 0.6398(3) 0.0157(15) Uani 1 1 d .
H2D H 0.3892 0.2704 0.6451 0.019 Uiso 1 1 calc R
C3D C 0.2292(5) 0.2910(3) 0.6694(3) 0.0176(16) Uani 1 1 d .
C4D C 0.1407(5) 0.3334(3) 0.6609(3) 0.0153(15) Uani 1 1 d .
C5D C 0.1504(5) 0.3842(3) 0.6222(2) 0.0179(16) Uani 1 1 d .
H5D H 0.0894 0.4123 0.6149 0.022 Uiso 1 1 calc R
C6D C 0.2522(5) 0.3927(3) 0.5945(3) 0.0169(15) Uani 1 1 d .
C7D C 0.4412(5) 0.3694(3) 0.5691(2) 0.0152(15) Uani 1 1 d .
H7D H 0.4497 0.3422 0.5323 0.018 Uiso 1 1 calc R
C8D C 0.5519(5) 0.3715(3) 0.6113(3) 0.0189(16) Uani 1 1 d .
H8D H 0.5406 0.3471 0.6498 0.023 Uiso 1 1 calc R
C9D C 0.6528(5) 0.3459(3) 0.5818(3) 0.0186(16) Uani 1 1 d .
C10D C 0.6849(5) 0.2851(3) 0.5955(3) 0.0232(17) Uani 1 1 d .
H10D H 0.6448 0.2616 0.6240 0.028 Uiso 1 1 calc R
C11D C 0.7755(5) 0.2589(3) 0.5674(3) 0.0225(17) Uani 1 1 d .
H11D H 0.7979 0.2178 0.5774 0.027 Uiso 1 1 calc R
C12D C 0.8335(5) 0.2922(3) 0.5248(3) 0.0242(17) Uani 1 1 d .
C13D C 0.8039(5) 0.3533(3) 0.5113(3) 0.0247(17) Uani 1 1 d .
H13D H 0.8439 0.3769 0.4829 0.030 Uiso 1 1 calc R
C14D C 0.7149(5) 0.3782(3) 0.5406(3) 0.0219(17) Uani 1 1 d .
H14D H 0.6950 0.4199 0.5319 0.026 Uiso 1 1 calc R
C15D C 0.3088(5) 0.2021(3) 0.7216(3) 0.0334(19) Uani 1 1 d .
H15A H 0.3256 0.1818 0.6826 0.050 Uiso 1 1 calc R
H15B H 0.2904 0.1709 0.7521 0.050 Uiso 1 1 calc R
H15C H 0.3752 0.2257 0.7379 0.050 Uiso 1 1 calc R
C16D C -0.0453(4) 0.3628(3) 0.6841(2) 0.0262(17) Uani 1 1 d .
H16A H -0.0206 0.4038 0.6988 0.039 Uiso 1 1 calc R
H16B H -0.1082 0.3488 0.7077 0.039 Uiso 1 1 calc R
H16C H -0.0704 0.3650 0.6397 0.039 Uiso 1 1 calc R
C17D C 0.9939(5) 0.2965(3) 0.4625(3) 0.0350(19) Uani 1 1 d .
H17D H 0.9507 0.3107 0.4245 0.052 Uiso 1 1 calc R
H17E H 1.0570 0.2706 0.4512 0.052 Uiso 1 1 calc R
H17F H 1.0236 0.3323 0.4863 0.052 Uiso 1 1 calc R
O3A O 0.3497(3) 0.74061(18) 0.24677(17) 0.0227(11) Uani 1 1 d .
O4A O 0.5015(3) 0.65755(17) 0.23114(18) 0.0238(11) Uani 1 1 d .
O12A O -0.4216(4) 0.7455(2) 0.0366(2) 0.0448(14) Uani 1 1 d .
O3B O -0.0760(3) 0.36397(18) 0.14483(17) 0.0239(11) Uani 1 1 d .
O4B O -0.1950(3) 0.42821(17) 0.21818(18) 0.0250(11) Uani 1 1 d .
O12B O 0.4538(4) 0.52554(18) -0.14047(19) 0.0378(13) Uani 1 1 d .
O3C O 0.5461(3) 0.62477(18) 0.67113(18) 0.0271(12) Uani 1 1 d .
O4C O 0.7039(3) 0.55911(17) 0.72793(18) 0.0244(11) Uani 1 1 d .
O12C O 0.0085(3) 0.40079(19) 0.32489(19) 0.0334(12) Uani 1 1 d .
O3D O 0.2138(3) 0.24319(18) 0.70997(17) 0.0241(11) Uani 1 1 d .
O4D O 0.0467(3) 0.32045(17) 0.69285(17) 0.0221(11) Uani 1 1 d .
O12D O 0.9213(3) 0.26148(18) 0.49960(19) 0.0299(12) Uani 1 1 d .

loop_
_atom_site_aniso_label
_atom_site_aniso_U_11
_atom_site_aniso_U_22
_atom_site_aniso_U_33
_atom_site_aniso_U_23
_atom_site_aniso_U_13
_atom_site_aniso_U_12
C1A 0.018(4) 0.022(4) 0.013(4) 0.001(3) -0.005(3) 0.000(3)
C2A 0.014(4) 0.010(4) 0.023(4) 0.005(3) 0.004(3) 0.004(3)
C3A 0.021(4) 0.013(4) 0.032(5) -0.005(3) 0.011(4) -0.004(3)
C4A 0.019(4) 0.024(4) 0.026(4) 0.001(3) 0.002(3) 0.006(4)
C5A 0.024(4) 0.022(4) 0.014(4) 0.002(3) -0.002(3) 0.006(3)
C6A 0.014(4) 0.009(3) 0.016(4) 0.001(3) 0.002(3) 0.000(3)
C7A 0.020(4) 0.014(4) 0.021(4) 0.002(3) 0.002(3) 0.006(3)
C8A 0.015(4) 0.012(4) 0.028(4) -0.003(3) 0.008(3) -0.006(3)
C9A 0.022(4) 0.014(4) 0.022(4) 0.003(3) -0.002(3) -0.003(3)
C10A 0.025(5) 0.031(4) 0.042(5) -0.007(4) 0.004(4) 0.004(4)
C11A 0.030(5) 0.031(5) 0.052(6) -0.018(4) -0.009(4) 0.004(4)
C12A 0.022(5) 0.021(4) 0.037(5) 0.008(3) -0.007(4) 0.004(4)
C13A 0.026(5) 0.033(5) 0.045(5) -0.006(4) 0.005(4) 0.010(4)
C14A 0.031(5) 0.035(5) 0.014(4) 0.002(3) 0.007(4) 0.008(4)
C15A 0.029(5) 0.019(4) 0.040(5) -0.011(3) -0.009(4) 0.006(4)
C16A 0.011(4) 0.036(5) 0.041(5) -0.010(4) -0.009(3) 0.010(4)
C17A 0.049(6) 0.059(6) 0.132(9) 0.011(6) -0.059(6) -0.006(5)
C1B 0.018(4) 0.022(4) 0.011(4) -0.001(3) 0.000(3) -0.003(3)
C2B 0.021(4) 0.015(4) 0.024(4) -0.005(3) 0.002(3) 0.001(3)
C3B 0.015(4) 0.013(4) 0.023(4) 0.005(3) -0.001(3) 0.001(3)
C4B 0.012(4) 0.028(4) 0.020(4) 0.004(3) 0.006(3) -0.004(3)
C5B 0.022(4) 0.018(4) 0.023(4) -0.001(3) 0.006(3) 0.002(3)
C6B 0.016(4) 0.021(4) 0.014(4) 0.001(3) -0.008(3) 0.001(3)
C7B 0.016(4) 0.015(4) 0.016(4) -0.004(3) 0.001(3) -0.004(3)
C8B 0.019(4) 0.016(4) 0.013(4) 0.001(3) 0.002(3) 0.005(3)
C9B 0.022(4) 0.024(4) 0.007(4) -0.003(3) 0.001(3) -0.003(3)
C10B 0.070(6) 0.016(4) 0.037(5) 0.006(3) 0.023(4) 0.006(4)
C11B 0.075(6) 0.016(4) 0.044(5) 0.003(4) 0.029(4) 0.007(4)
C12B 0.030(5) 0.025(4) 0.031(5) -0.003(3) 0.006(4) 0.001(4)
C13B 0.040(5) 0.017(4) 0.034(5) 0.013(3) 0.013(4) 0.002(4)
C14B 0.039(5) 0.023(4) 0.020(4) -0.002(3) 0.006(4) 0.011(4)
C15B 0.029(5) 0.017(4) 0.031(4) -0.007(3) -0.003(3) 0.006(3)
C16B 0.043(5) 0.038(5) 0.032(5) 0.006(4) 0.026(4) -0.005(4)
C17B 0.063(6) 0.045(5) 0.028(5) 0.010(4) 0.022(4) 0.000(4)
C1C 0.021(4) 0.016(4) 0.014(4) -0.003(3) -0.002(3) 0.000(3)
C2C 0.023(4) 0.024(4) 0.017(4) 0.007(3) 0.004(3) -0.001(3)
C3C 0.015(4) 0.018(4) 0.024(4) -0.004(3) -0.004(3) -0.006(3)
C4C 0.023(4) 0.023(4) 0.009(4) 0.000(3) 0.006(3) -0.004(3)
C5C 0.018(4) 0.024(4) 0.012(4) -0.006(3) 0.002(3) -0.003(3)
C6C 0.020(4) 0.022(4) 0.015(4) -0.001(3) 0.002(3) -0.006(3)
C7C 0.018(4) 0.019(4) 0.014(4) -0.005(3) 0.003(3) -0.002(3)
C8C 0.021(4) 0.019(4) 0.018(4) -0.002(3) -0.001(3) 0.001(3)
C9C 0.024(4) 0.020(4) 0.020(4) 0.003(3) 0.007(3) -0.008(3)
C10C 0.019(4) 0.019(4) 0.026(4) -0.001(3) -0.004(3) -0.003(3)
C11C 0.022(4) 0.037(4) 0.012(4) -0.004(3) 0.001(3) -0.011(4)
C12C 0.026(5) 0.031(5) 0.024(5) 0.007(3) -0.004(4) -0.006(4)
C13C 0.038(5) 0.026(4) 0.028(5) 0.008(3) -0.007(4) 0.007(4)
C14C 0.027(5) 0.015(4) 0.031(5) 0.002(3) -0.001(4) 0.003(3)
C15C 0.050(5) 0.018(4) 0.047(5) -0.006(4) 0.004(4) 0.006(4)
C16C 0.041(5) 0.029(4) 0.023(4) 0.004(3) -0.014(4) -0.015(4)
C17C 0.044(5) 0.032(5) 0.032(5) -0.009(4) -0.013(4) 0.001(4)
C1D 0.018(4) 0.015(4) 0.008(4) -0.001(3) -0.007(3) -0.005(3)
C2D 0.015(4) 0.013(4) 0.018(4) -0.005(3) -0.006(3) -0.001(3)
C3D 0.024(4) 0.015(4) 0.012(4) 0.002(3) -0.008(3) -0.004(3)
C4D 0.012(4) 0.016(4) 0.018(4) -0.005(3) -0.002(3) -0.001(3)
C5D 0.018(4) 0.020(4) 0.015(4) -0.002(3) -0.005(3) 0.005(3)
C6D 0.022(4) 0.018(4) 0.009(4) -0.005(3) -0.007(3) -0.004(3)
C7D 0.020(4) 0.015(4) 0.011(4) -0.001(3) -0.003(3) -0.004(3)
C8D 0.018(4) 0.022(4) 0.017(4) 0.004(3) 0.002(3) -0.009(3)
C9D 0.013(4) 0.028(4) 0.015(4) -0.003(3) -0.002(3) -0.003(3)
C10D 0.017(4) 0.016(4) 0.035(5) 0.004(3) -0.006(3) 0.000(3)
C11D 0.017(4) 0.017(4) 0.033(5) 0.007(3) -0.002(3) 0.002(3)
C12D 0.015(4) 0.036(5) 0.023(4) -0.004(3) 0.007(3) -0.002(4)
C13D 0.030(5) 0.012(4) 0.033(5) 0.006(3) 0.012(4) -0.001(3)
C14D 0.018(4) 0.020(4) 0.026(4) 0.000(3) -0.005(3) -0.002(3)
C15D 0.030(5) 0.027(4) 0.042(5) 0.021(4) -0.001(4) 0.011(4)
C16D 0.027(5) 0.032(4) 0.018(4) 0.000(3) -0.004(3) -0.007(4)
C17D 0.033(5) 0.036(5) 0.039(5) -0.001(4) 0.024(4) -0.010(4)
O3A 0.025(3) 0.019(3) 0.023(3) -0.005(2) -0.006(2) -0.002(2)
O4A 0.018(3) 0.022(3) 0.030(3) -0.007(2) -0.006(2) 0.002(2)
O12A 0.029(3) 0.034(3) 0.069(4) 0.013(3) -0.008(3) 0.004(3)
O3B 0.025(3) 0.016(3) 0.030(3) 0.006(2) -0.002(2) 0.002(2)
O4B 0.026(3) 0.021(3) 0.029(3) 0.002(2) 0.009(2) -0.001(2)
O12B 0.058(4) 0.028(3) 0.031(3) 0.004(2) 0.026(3) 0.009(3)
O3C 0.027(3) 0.016(3) 0.038(3) -0.005(2) -0.001(2) 0.001(2)
O4C 0.029(3) 0.023(3) 0.021(3) -0.009(2) 0.000(2) -0.006(2)
O12C 0.034(3) 0.038(3) 0.026(3) 0.000(2) -0.009(2) 0.000(3)
O3D 0.026(3) 0.022(3) 0.023(3) 0.005(2) -0.003(2) 0.004(2)
O4D 0.016(3) 0.023(3) 0.028(3) 0.004(2) 0.005(2) 0.001(2)
O12D 0.020(3) 0.026(3) 0.045(3) 0.002(2) 0.017(2) 0.000(2)

loop_
_atom_type_symbol
_atom_type_description
_atom_type_scat_dispersion_real
_atom_type_scat_dispersion_imag
_atom_type_scat_source
C C 0.0033 0.0016 'International Tables Vol C Tables 4.2.6.8 and 6.1.1.4'
H H 0.0000 0.0000 'International Tables Vol C Tables 4.2.6.8 and 6.1.1.4'
O O 0.0106 0.0060 'International Tables Vol C Tables 4.2.6.8 and 6.1.1.4'

loop_
_geom_angle_atom_site_label_1
_geom_angle_atom_site_label_2
_geom_angle_atom_site_label_3
_geom_angle
C6A C1A C2A 121.3(5)
C6A C1A C7A 112.5(5)
C2A C1A C7A 126.1(5)
C3A C2A C1A 119.3(6)
C3A C2A H2A 120.4
C1A C2A H2A 120.4
C2A C3A O3A 125.5(5)
C2A C3A C4A 120.4(6)
O3A C3A C4A 114.2(5)
O4A C4A C5A 125.6(6)
O4A C4A C3A 115.4(5)
C5A C4A C3A 119.0(6)
C6A C5A C4A 119.4(6)
C6A C5A H5A 120.3
C4A C5A H5A 120.3
C1A C6A C5A 120.7(5)
C1A C6A C8B 112.4(5)
C5A C6A C8B 127.0(5)
C1A C7A C7B 103.6(5)
C1A C7A C8A 113.8(5)
C7B C7A C8A 107.1(4)
C1A C7A H7A 110.7
C7B C7A H7A 110.7
C8A C7A H7A 110.7
C9A C8A C6B 112.4(5)
C9A C8A C7A 114.3(5)
C6B C8A C7A 101.4(4)
C9A C8A H8A 109.4
C6B C8A H8A 109.4
C7A C8A H8A 109.4
C14A C9A C10A 119.1(6)
C14A C9A C8A 118.9(6)
C10A C9A C8A 121.9(6)
C9A C10A C11A 121.5(6)
C9A C10A H10A 119.3
C11A C10A H10A 119.3
C12A C11A C10A 119.0(7)
C12A C11A H11A 120.5
C10A C11A H11A 120.5
C11A C12A C13A 120.4(7)
C11A C12A O12A 120.7(7)
C13A C12A O12A 118.7(6)
C12A C13A C14A 120.3(6)
C12A C13A H13A 119.9
C14A C13A H13A 119.9
C9A C14A C13A 119.6(6)
C9A C14A H14A 120.2
C13A C14A H14A 120.2
O3A C15A H15G 109.5
O3A C15A H15H 109.5
H15G C15A H15H 109.5
O3A C15A H15I 109.5
H15G C15A H15I 109.5
H15H C15A H15I 109.5
O4A C16A H16G 109.5
O4A C16A H16H 109.5
H16G C16A H16H 109.5
O4A C16A H16I 109.5
H16G C16A H16I 109.5
H16H C16A H16I 109.5
O12A C17A H17J 109.5
O12A C17A H17K 109.5
H17J C17A H17K 109.5
O12A C17A H17L 109.5
H17J C17A H17L 109.5
H17K C17A H17L 109.5
C6B C1B C2B 121.2(6)
C6B C1B C7B 112.4(5)
C2B C1B C7B 126.4(5)
C3B C2B C1B 117.8(5)
C3B C2B H2B 121.1
C1B C2B H2B 121.1
C2B C3B O3B 123.0(5)
C2B C3B C4B 121.7(5)
O3B C3B C4B 115.2(5)
O4B C4B C5B 123.7(5)
O4B C4B C3B 115.8(5)
C5B C4B C3B 120.5(6)
C4B C5B C6B 116.8(6)
C4B C5B H5B 121.6
C6B C5B H5B 121.6
C1B C6B C5B 121.8(5)
C1B C6B C8A 114.2(5)
C5B C6B C8A 123.9(5)
C1B C7B C8B 113.7(5)
C1B C7B C7A 103.2(4)
C8B C7B C7A 106.7(4)
C1B C7B H7B 111.0
C8B C7B H7B 111.0
C7A C7B H7B 111.0
C9B C8B C6A 113.1(5)
C9B C8B C7B 113.1(5)
C6A C8B C7B 103.4(4)
C9B C8B H8B 109.0
C6A C8B H8B 109.0
C7B C8B H8B 109.0
C14B C9B C10B 116.8(6)
C14B C9B C8B 122.9(6)
C10B C9B C8B 120.2(5)
C9B C10B C11B 122.5(6)
C9B C10B H10B 118.8
C11B C10B H10B 118.8
C12B C11B C10B 119.2(6)
C12B C11B H11B 120.4
C10B C11B H11B 120.4
O12B C12B C11B 116.3(6)
O12B C12B C13B 124.5(6)
C11B C12B C13B 119.2(6)
C12B C13B C14B 118.9(6)
C12B C13B H13B 120.6
C14B C13B H13B 120.6
C9B C14B C13B 123.4(6)
C9B C14B H14B 118.3
C13B C14B H14B 118.3
O3B C15B H15J 109.5
O3B C15B H15K 109.5
H15J C15B H15K 109.5
O3B C15B H15L 109.5
H15J C15B H15L 109.5
H15K C15B H15L 109.5
O4B C16B H16J 109.5
O4B C16B H16K 109.5
H16J C16B H16K 109.5
O4B C16B H16L 109.5
H16J C16B H16L 109.5
H16K C16B H16L 109.5
O12B C17B H17G 109.5
O12B C17B H17H 109.5
H17G C17B H17H 109.5
O12B C17B H17I 109.5
H17G C17B H17I 109.5
H17H C17B H17I 109.5
C2C C1C C6C 120.3(6)
C2C C1C C7C 128.5(6)
C6C C1C C7C 111.2(5)
C1C C2C C3C 120.3(6)
C1C C2C H2C 119.8
C3C C2C H2C 119.8
O3C C3C C2C 125.8(6)
O3C C3C C4C 114.9(5)
C2C C3C C4C 119.4(6)
C5C C4C O4C 125.6(6)
C5C C4C C3C 119.5(6)
O4C C4C C3C 114.9(5)
C4C C5C C6C 120.4(6)
C4C C5C H5C 119.8
C6C C5C H5C 119.8
C5C C6C C1C 120.0(6)
C5C C6C C8D 127.7(6)
C1C C6C C8D 112.4(5)
C1C C7C C8C 115.5(5)
C1C C7C C7D 101.6(4)
C8C C7C C7D 107.1(4)
C1C C7C H7C 110.7
C8C C7C H7C 110.7
C7D C7C H7C 110.7
C9C C8C C6D 111.1(5)
C9C C8C C7C 114.7(5)
C6D C8C C7C 101.9(5)
C9C C8C H8C 109.6
C6D C8C H8C 109.6
C7C C8C H8C 109.6
C14C C9C C10C 117.2(6)
C14C C9C C8C 121.4(6)
C10C C9C C8C 121.3(6)
C11C C10C C9C 122.3(6)
C11C C10C H10C 118.9
C9C C10C H10C 118.9
C10C C11C C12C 118.7(6)
C10C C11C H11C 120.6
C12C C11C H11C 120.6
C13C C12C O12C 117.7(6)
C13C C12C C11C 119.5(6)
O12C C12C C11C 122.7(6)
C12C C13C C14C 121.3(6)
C12C C13C H13C 119.3
C14C C13C H13C 119.3
C13C C14C C9C 120.8(6)
C13C C14C H14C 119.6
C9C C14C H14C 119.6
O3C C15C H15D 109.5
O3C C15C H15E 109.5
H15D C15C H15E 109.5
O3C C15C H15F 109.5
H15D C15C H15F 109.5
H15E C15C H15F 109.5
O4C C16C H16D 109.5
O4C C16C H16E 109.5
H16D C16C H16E 109.5
O4C C16C H16F 109.5
H16D C16C H16F 109.5
H16E C16C H16F 109.5
O12C C17C H17A 109.5
O12C C17C H17B 109.5
H17A C17C H17B 109.5
O12C C17C H17C 109.5
H17A C17C H17C 109.5
H17B C17C H17C 109.5
C6D C1D C2D 120.7(6)
C6D C1D C7D 113.6(5)
C2D C1D C7D 125.7(5)
C3D C2D C1D 118.5(6)
C3D C2D H2D 120.8
C1D C2D H2D 120.8
O3D C3D C2D 123.0(5)
O3D C3D C4D 116.5(6)
C2D C3D C4D 120.4(6)
O4D C4D C5D 124.4(5)
O4D C4D C3D 115.2(5)
C5D C4D C3D 120.4(6)
C4D C5D C6D 118.3(6)
C4D C5D H5D 120.9
C6D C5D H5D 120.9
C1D C6D C5D 121.7(6)
C1D C6D C8C 110.9(5)
C5D C6D C8C 127.2(6)
C1D C7D C8D 114.3(5)
C1D C7D C7C 101.4(4)
C8D C7D C7C 108.4(4)
C1D C7D H7D 110.8
C8D C7D H7D 110.8
C7C C7D H7D 110.8
C9D C8D C6C 114.6(5)
C9D C8D C7D 114.1(5)
C6C C8D C7D 102.9(5)
C9D C8D H8D 108.3
C6C C8D H8D 108.3
C7D C8D H8D 108.3
C14D C9D C10D 117.6(6)
C14D C9D C8D 124.2(6)
C10D C9D C8D 118.2(5)
C11D C10D C9D 120.0(6)
C11D C10D H10D 120.0
C9D C10D H10D 120.0
C12D C11D C10D 120.7(6)
C12D C11D H11D 119.6
C10D C11D H11D 119.6
O12D C12D C11D 115.7(6)
O12D C12D C13D 124.2(5)
C11D C12D C13D 120.1(6)
C14D C13D C12D 117.8(6)
C14D C13D H13D 121.1
C12D C13D H13D 121.1
C13D C14D C9D 123.8(6)
C13D C14D H14D 118.1
C9D C14D H14D 118.1
O3D C15D H15A 109.5
O3D C15D H15B 109.5
H15A C15D H15B 109.5
O3D C15D H15C 109.5
H15A C15D H15C 109.5
H15B C15D H15C 109.5
O4D C16D H16A 109.5
O4D C16D H16B 109.5
H16A C16D H16B 109.5
O4D C16D H16C 109.5
H16A C16D H16C 109.5
H16B C16D H16C 109.5
O12D C17D H17D 109.5
O12D C17D H17E 109.5
H17D C17D H17E 109.5
O12D C17D H17F 109.5
H17D C17D H17F 109.5
H17E C17D H17F 109.5
C3A O3A C15A 115.0(4)
C4A O4A C16A 115.9(4)
C17A O12A C12A 115.0(5)
C3B O3B C15B 116.1(4)
C4B O4B C16B 116.5(4)
C12B O12B C17B 118.0(5)
C3C O3C C15C 116.6(5)
C4C O4C C16C 115.1(5)
C12C O12C C17C 118.8(5)
C3D O3D C15D 115.9(5)
C4D O4D C16D 116.0(4)
C12D O12D C17D 117.6(5)

loop_
_geom_bond_atom_site_label_1
_geom_bond_atom_site_label_2
_geom_bond_distance
C1A C6A 1.364(7)
C1A C2A 1.394(7)
C1A C7A 1.500(7)
C2A C3A 1.358(7)
C2A H2A 0.9500
C3A O3A 1.384(6)
C3A C4A 1.431(7)
C4A O4A 1.364(6)
C4A C5A 1.393(7)
C5A C6A 1.383(7)
C5A H5A 0.9500
C6A C8B 1.525(7)
C7A C7B 1.586(7)
C7A C8A 1.587(7)
C7A H7A 1.0000
C8A C9A 1.517(7)
C8A C6B 1.525(7)
C8A H8A 1.0000
C9A C14A 1.368(7)
C9A C10A 1.373(7)
C10A C11A 1.390(7)
C10A H10A 0.9500
C11A C12A 1.360(8)
C11A H11A 0.9500
C12A C13A 1.371(8)
C12A O12A 1.387(7)
C13A C14A 1.398(7)
C13A H13A 0.9500
C14A H14A 0.9500
C15A O3A 1.445(6)
C15A H15G 0.9800
C15A H15H 0.9800
C15A H15I 0.9800
C16A O4A 1.428(6)
C16A H16G 0.9800
C16A H16H 0.9800
C16A H16I 0.9800
C17A O12A 1.344(7)
C17A H17J 0.9800
C17A H17K 0.9800
C17A H17L 0.9800
C1B C6B 1.351(7)
C1B C2B 1.404(7)
C1B C7B 1.510(7)
C2B C3B 1.370(7)
C2B H2B 0.9500
C3B O3B 1.396(6)
C3B C4B 1.402(7)
C4B O4B 1.376(6)
C4B C5B 1.390(7)
C5B C6B 1.421(7)
C5B H5B 0.9500
C7B C8B 1.555(7)
C7B H7B 1.0000
C8B C9B 1.510(7)
C8B H8B 1.0000
C9B C14B 1.356(7)
C9B C10B 1.372(7)
C10B C11B 1.406(7)
C10B H10B 0.9500
C11B C12B 1.381(8)
C11B H11B 0.9500
C12B O12B 1.372(6)
C12B C13B 1.394(7)
C13B C14B 1.396(7)
C13B H13B 0.9500
C14B H14B 0.9500
C15B O3B 1.441(5)
C15B H15J 0.9800
C15B H15K 0.9800
C15B H15L 0.9800
C16B O4B 1.444(6)
C16B H16J 0.9800
C16B H16K 0.9800
C16B H16L 0.9800
C17B O12B 1.415(6)
C17B H17G 0.9800
C17B H17H 0.9800
C17B H17I 0.9800
C1C C2C 1.369(7)
C1C C6C 1.386(7)
C1C C7C 1.541(7)
C2C C3C 1.370(7)
C2C H2C 0.9500
C3C O3C 1.370(6)
C3C C4C 1.425(7)
C4C C5C 1.359(7)
C4C O4C 1.381(6)
C5C C6C 1.381(7)
C5C H5C 0.9500
C6C C8D 1.524(7)
C7C C8C 1.545(7)
C7C C7D 1.573(7)
C7C H7C 1.0000
C8C C9C 1.512(7)
C8C C6D 1.530(7)
C8C H8C 1.0000
C9C C14C 1.392(7)
C9C C10C 1.402(7)
C10C C11C 1.373(7)
C10C H10C 0.9500
C11C C12C 1.412(7)
C11C H11C 0.9500
C12C C13C 1.360(8)
C12C O12C 1.369(7)
C13C C14C 1.379(7)
C13C H13C 0.9500
C14C H14C 0.9500
C15C O3C 1.430(6)
C15C H15D 0.9800
C15C H15E 0.9800
C15C H15F 0.9800
C16C O4C 1.436(6)
C16C H16D 0.9800
C16C H16E 0.9800
C16C H16F 0.9800
C17C O12C 1.437(6)
C17C H17A 0.9800
C17C H17B 0.9800
C17C H17C 0.9800
C1D C6D 1.357(7)
C1D C2D 1.400(7)
C1D C7D 1.504(7)
C2D C3D 1.395(7)
C2D H2D 0.9500
C3D O3D 1.375(6)
C3D C4D 1.396(7)
C4D O4D 1.379(6)
C4D C5D 1.390(7)
C5D C6D 1.396(7)
C5D H5D 0.9500
C7D C8D 1.538(7)
C7D H7D 1.0000
C8D C9D 1.500(7)
C8D H8D 1.0000
C9D C14D 1.384(7)
C9D C10D 1.398(7)
C10D C11D 1.390(7)
C10D H10D 0.9500
C11D C12D 1.388(7)
C11D H11D 0.9500
C12D O12D 1.378(6)
C12D C13D 1.394(7)
C13D C14D 1.377(7)
C13D H13D 0.9500
C14D H14D 0.9500
C15D O3D 1.441(6)
C15D H15A 0.9800
C15D H15B 0.9800
C15D H15C 0.9800
C16D O4D 1.427(6)
C16D H16A 0.9800
C16D H16B 0.9800
C16D H16C 0.9800
C17D O12D 1.433(6)
C17D H17D 0.9800
C17D H17E 0.9800
C17D H17F 0.9800
